data_1577117
loop_
_publ_author_name
'Olguin, Catherine'
'Tabacaru, Christian'
'Besse, Lennart'
'Simon, Martin'
'Golz, Christopher'
'Humanes, Marcos'
'Fernandez-Rodriguez, Manuel A.'
'Garc\'ia-Garc\'ia, Patricia'
'M\"ucke, Maike'
'Mata, Ricardo A.'
'Alcarazo, Manuel'

_publ_section_title
;
 Enantioselective Synthesis of Configurationally Stable [5]helicenes
 Containing 1,2-Azaborine Units
;
_journal_name_full 'Chemical Science'
_journal_paper_doi 10.1039/D6SC02344D
_journal_year 2026
_chemical_absolute_configuration ad
_chemical_formula_moiety 'C40 H32 B N, C2 H3 N'
_chemical_formula_sum 'C42 H35 B N2'
_chemical_formula_weight 578.53
_space_group_crystal_system orthorhombic
_space_group_IT_number 19
_space_group_name_Hall 'P 2ac 2ab'
_space_group_name_H-M_alt 'P 21 21 21'
_atom_sites_solution_hydrogens mixed
_atom_sites_solution_primary dual
_audit_creation_date 2024-02-14
_audit_creation_method
;FinalCif V134 by Daniel Kratzert, Freiburg 2024, 
https://dkratzert.de/finalcif.html
;
_audit_update_record
;
2025-11-28 deposited with the CCDC.	2026-04-23 downloaded from the CCDC.
;
_cell_angle_alpha 90
_cell_angle_beta 90
_cell_angle_gamma 90
_cell_formula_units_Z 4
_cell_length_a 8.3302(6)
_cell_length_b 12.2120(9)
_cell_length_c 31.850(2)
_cell_measurement_reflns_used 9003
_cell_measurement_temperature 100.00
_cell_measurement_theta_max 79.249
_cell_measurement_theta_min 4.566
_cell_volume 3240.0(4)
_computing_cell_refinement 'SAINT V8.40B (?, 2016)'
_computing_data_collection 'Bruker BIS V6.2.15/2021-03-16 and APEX4 2022.1-1'
_computing_data_reduction 'SAINT V8.40B (?, 2016)'
_computing_molecular_graphics 'Olex2 1.5 (Dolomanov et al., 2009)'
_computing_publication_material 'Olex2 1.5 (Dolomanov et al., 2009)'
_computing_structure_refinement 'XL  (Sheldrick, 2008)'
_computing_structure_solution 'XM  (Sheldrick, 2008)'
_diffrn_ambient_environment N~2~
_diffrn_ambient_temperature 100.00
_diffrn_detector CPAD
_diffrn_detector_area_resol_mean 7.41
_diffrn_detector_type 'Bruker PHOTON III'
_diffrn_measured_fraction_theta_full 1.000
_diffrn_measured_fraction_theta_max 0.998
_diffrn_measurement_device 'four-circle diffractometer'
_diffrn_measurement_device_type 'Bruker D8 VENTURE dual wavelength Mo/Cu'
_diffrn_measurement_method '\w and \f scans'
_diffrn_measurement_specimen_support 'MiTeGen micromount'
_diffrn_radiation_monochromator 'mirror optics'
_diffrn_radiation_probe x-ray
_diffrn_radiation_type CuK\a
_diffrn_radiation_wavelength 1.54178
_diffrn_reflns_av_R_equivalents 0.0458
_diffrn_reflns_av_unetI/netI 0.0177
_diffrn_reflns_Laue_measured_fraction_full 1.000
_diffrn_reflns_Laue_measured_fraction_max 0.998
_diffrn_reflns_limit_h_max 9
_diffrn_reflns_limit_h_min -10
_diffrn_reflns_limit_k_max 15
_diffrn_reflns_limit_k_min -15
_diffrn_reflns_limit_l_max 40
_diffrn_reflns_limit_l_min -40
_diffrn_reflns_number 97003
_diffrn_reflns_point_group_measured_fraction_full 1.000
_diffrn_reflns_point_group_measured_fraction_max 0.996
_diffrn_reflns_theta_full 67.679
_diffrn_reflns_theta_max 78.849
_diffrn_reflns_theta_min 3.877
_diffrn_source 'microfocus sealed X-ray tube'
_diffrn_source_current 1.0
_diffrn_source_power 0.05
_diffrn_source_type 'Incoatec I\ms'
_diffrn_source_voltage 50.0
_diffrn_standards_number 0
_exptl_absorpt_coefficient_mu 0.517
_exptl_absorpt_correction_T_max 0.9830
_exptl_absorpt_correction_T_min 0.7575
_exptl_absorpt_correction_type numerical
_exptl_absorpt_process_details
;
SADABS-2016/2 (Bruker,2016/2) was used for absorption correction.
wR2(int) was 0.0894 before and 0.0677 after correction.
The Ratio of minimum to maximum transmission is 0.7706.
The \l/2 correction factor is Not present.
;
_exptl_crystal_colour colourless
_exptl_crystal_colour_primary colourless
_exptl_crystal_density_diffrn 1.186
_exptl_crystal_description block
_exptl_crystal_F_000 1224
_exptl_crystal_size_max 0.353
_exptl_crystal_size_mid 0.291
_exptl_crystal_size_min 0.247
_refine_diff_density_max 0.210
_refine_diff_density_min -0.166
_refine_diff_density_rms 0.044
_refine_ls_abs_structure_details
;
 Flack x determined using 2994 quotients [(I+)-(I-)]/[(I+)+(I-)]
 (Parsons, Flack and Wagner, Acta Cryst. B69 (2013) 249-259).
;
_refine_ls_abs_structure_Flack -0.07(9)
_refine_ls_extinction_coef 0.0038(3)
_refine_ls_extinction_expression Fc^*^=kFc[1+0.001xFc^2^\l^3^/sin(2\q)]^-1/4^
_refine_ls_extinction_method 'SHELXL-2018/3 (Sheldrick 2018)'
_refine_ls_goodness_of_fit_ref 1.033
_refine_ls_hydrogen_treatment mixed
_refine_ls_matrix_type full
_refine_ls_number_parameters 416
_refine_ls_number_reflns 6984
_refine_ls_number_restraints 1
_refine_ls_restrained_S_all 1.033
_refine_ls_R_factor_all 0.0315
_refine_ls_R_factor_gt 0.0312
_refine_ls_shift/su_max 0.000
_refine_ls_shift/su_mean 0.000
_refine_ls_structure_factor_coef Fsqd
_refine_ls_weighting_details 'w=1/[\s^2^(Fo^2^)+(0.0539P)^2^+0.4774P] where P=(Fo^2^+2Fc^2^)/3'
_refine_ls_weighting_scheme calc
_refine_ls_wR_factor_gt 0.0831
_refine_ls_wR_factor_ref 0.0833
_reflns_Friedel_coverage 0.761
_reflns_Friedel_fraction_full 1.000
_reflns_Friedel_fraction_max 0.992
_reflns_number_gt 6932
_reflns_number_total 6984
_reflns_threshold_expression 'I > 2\s(I)'
_cod_data_source_file d6sc02344d2.cif
_cod_data_source_block cu_2238_cg_0m
_cod_original_cell_volume 3240.1(4)
_cod_database_code 1577117
_olex2_refinement_description
;
1. Fixed Uiso
 At 1.2 times of:
  All C(H) groups, All C(H,H,H,H,H,H) groups, All N(H) groups
 At 1.5 times of:
  All C(H,H,H) groups
2. Restrained distances
 N1-H1
 0.88 with sigma of 0.02
3. Others
 Sof(H38D)=Sof(H38E)=Sof(H38F)=1-FVAR(1)
 Sof(H38A)=Sof(H38B)=Sof(H38C)=FVAR(1)
4.a Aromatic/amide H refined with riding coordinates:
 C6(H6), C7(H7), C9(H9), C10(H10), C12(H12), C14(H14), C15(H15), C16(H16),
 C17(H17), C20(H20), C21(H21), C24(H24), C25(H25), C27(H27), C28(H28), C29(H29),
  C30(H30), C34(H34), C36(H36)
4.b Disordered Me refined as rotating group:
 C38(H38A,H38B,H38C,H38D,H38E,H38F)
4.c Idealised Me refined as rotating group:
 C11(H11A,H11B,H11C), C39(H39A,H39B,H39C), C40(H40A,H40B,H40C), C42(H42A,H42B,
 H42C)
;
_olex2_submission_special_instructions 'No special instructions were received'
_shelx_shelxl_version_number 2018/3
_shelx_space_group_comment
;
The symmetry employed for this shelxl refinement is uniquely defined
by the following loop, which should always be used as a source of
symmetry information in preference to the above space-group names.
They are only intended as comments.
;
_shelx_estimated_absorpt_t_min 0.839
_shelx_estimated_absorpt_t_max 0.883
_diffrn_measurement_ambient_temperature_device_make 'Oxford Cryostream 800'

loop_
_space_group_symop_operation_xyz
'x, y, z'
'-x+1/2, -y, z+1/2'
'x+1/2, -y+1/2, -z'
'-x, y+1/2, -z+1/2'

loop_
_atom_site_label
_atom_site_type_symbol
_atom_site_fract_x
_atom_site_fract_y
_atom_site_fract_z
_atom_site_U_iso_or_equiv
_atom_site_adp_type
_atom_site_occupancy
_atom_site_site_symmetry_order
_atom_site_calc_flag
_atom_site_refinement_flags_posn
_atom_site_refinement_flags_adp
_atom_site_refinement_flags_occupancy
_atom_site_disorder_assembly
_atom_site_disorder_group
N1 N 0.69088(15) 0.58032(10) 0.33402(4) 0.0219(3) Uani 1 1 d D . . . .
H1 H 0.618(2) 0.6371(15) 0.3338(6) 0.026 Uiso 1 1 d D U . . .
C1 C 0.69451(17) 0.51649(11) 0.29794(4) 0.0196(3) Uani 1 1 d . . . . .
C2 C 0.80317(17) 0.42874(11) 0.29464(4) 0.0188(3) Uani 1 1 d . . . . .
C3 C 0.77417(16) 0.34918(11) 0.26190(4) 0.0180(3) Uani 1 1 d . . . . .
C4 C 0.82587(16) 0.23489(11) 0.26454(4) 0.0184(3) Uani 1 1 d . . . . .
C5 C 0.88042(16) 0.18322(11) 0.30454(4) 0.0191(3) Uani 1 1 d . . . . .
C6 C 1.01147(17) 0.11141(11) 0.30487(5) 0.0215(3) Uani 1 1 d . . . . .
H6 H 1.062266 0.092407 0.279181 0.026 Uiso 1 1 calc R U . . .
C7 C 1.06829(19) 0.06747(12) 0.34240(5) 0.0243(3) Uani 1 1 d . . . . .
H7 H 1.156965 0.018573 0.341934 0.029 Uiso 1 1 calc R U . . .
C8 C 0.99698(19) 0.09420(12) 0.38061(5) 0.0252(3) Uani 1 1 d . . . . .
C9 C 0.86133(18) 0.16129(12) 0.38014(4) 0.0242(3) Uani 1 1 d . . . . .
H9 H 0.807883 0.177473 0.405744 0.029 Uiso 1 1 calc R U . . .
C10 C 0.80324(17) 0.20479(12) 0.34276(4) 0.0213(3) Uani 1 1 d . . . . .
H10 H 0.710101 0.249677 0.343137 0.026 Uiso 1 1 calc R U . . .
C11 C 1.0691(2) 0.05651(15) 0.42169(5) 0.0340(4) Uani 1 1 d . . . . .
H11A H 0.983015 0.041589 0.441862 0.051 Uiso 1 1 calc R U . . .
H11B H 1.139469 0.113893 0.432824 0.051 Uiso 1 1 calc R U . . .
H11C H 1.131589 -0.010377 0.417010 0.051 Uiso 1 1 calc R U . . .
C12 C 0.80987(17) 0.16906(11) 0.23015(4) 0.0201(3) Uani 1 1 d . . . . .
H12 H 0.846489 0.095527 0.231919 0.024 Uiso 1 1 calc R U . . .
C13 C 0.74040(17) 0.20588(12) 0.19159(4) 0.0200(3) Uani 1 1 d . . . . .
C14 C 0.73330(18) 0.13564(13) 0.15632(5) 0.0237(3) Uani 1 1 d . . . . .
H14 H 0.778760 0.064420 0.157957 0.028 Uiso 1 1 calc R U . . .
C15 C 0.66136(19) 0.16936(13) 0.11975(4) 0.0254(3) Uani 1 1 d . . . . .
H15 H 0.658486 0.122029 0.096088 0.031 Uiso 1 1 calc R U . . .
C16 C 0.59207(19) 0.27397(13) 0.11741(5) 0.0254(3) Uani 1 1 d . . . . .
H16 H 0.543411 0.297504 0.091987 0.030 Uiso 1 1 calc R U . . .
C17 C 0.59406(18) 0.34316(12) 0.15187(4) 0.0233(3) Uani 1 1 d . . . . .
H17 H 0.544578 0.413085 0.150032 0.028 Uiso 1 1 calc R U . . .
C18 C 0.66923(17) 0.31078(11) 0.18995(4) 0.0198(3) Uani 1 1 d . . . . .
C19 C 0.67868(16) 0.38076(11) 0.22676(4) 0.0189(3) Uani 1 1 d . . . . .
C20 C 0.58900(17) 0.47930(12) 0.22902(4) 0.0207(3) Uani 1 1 d . . . . .
H20 H 0.528270 0.502465 0.205392 0.025 Uiso 1 1 calc R U . . .
C21 C 0.58868(17) 0.54135(12) 0.26468(4) 0.0214(3) Uani 1 1 d . . . . .
H21 H 0.516936 0.601487 0.267116 0.026 Uiso 1 1 calc R U . . .
C22 C 0.93362(17) 0.42154(11) 0.32556(4) 0.0188(3) Uani 1 1 d . . . . .
C23 C 0.91273(17) 0.47020(11) 0.36516(4) 0.0202(3) Uani 1 1 d . . . . .
C24 C 1.02488(18) 0.44592(12) 0.39778(4) 0.0219(3) Uani 1 1 d . . . . .
H24 H 1.008283 0.476070 0.424932 0.026 Uiso 1 1 calc R U . . .
C25 C 1.15538(18) 0.38050(12) 0.39100(4) 0.0224(3) Uani 1 1 d . . . . .
H25 H 1.220091 0.357556 0.413930 0.027 Uiso 1 1 calc R U . . .
C26 C 1.19403(17) 0.34681(11) 0.34929(4) 0.0207(3) Uani 1 1 d . . . . .
C27 C 1.34253(18) 0.29515(12) 0.34018(5) 0.0234(3) Uani 1 1 d . . . . .
H27 H 1.411657 0.274604 0.362557 0.028 Uiso 1 1 calc R U . . .
C28 C 1.38778(17) 0.27442(12) 0.29958(5) 0.0245(3) Uani 1 1 d . . . . .
H28 H 1.486678 0.238543 0.293983 0.029 Uiso 1 1 calc R U . . .
C29 C 1.28711(17) 0.30651(12) 0.26607(5) 0.0223(3) Uani 1 1 d . . . . .
H29 H 1.321455 0.295912 0.237917 0.027 Uiso 1 1 calc R U . . .
C30 C 1.13979(16) 0.35295(11) 0.27391(4) 0.0199(3) Uani 1 1 d . . . . .
H30 H 1.072642 0.373044 0.251066 0.024 Uiso 1 1 calc R U . . .
C31 C 1.08644(17) 0.37135(11) 0.31578(4) 0.0190(3) Uani 1 1 d . . . . .
C32 C 0.75288(17) 0.63032(12) 0.41091(4) 0.0216(3) Uani 1 1 d . . . . .
C33 C 0.66995(19) 0.58634(13) 0.44570(5) 0.0244(3) Uani 1 1 d . . . . .
C34 C 0.63500(19) 0.65242(14) 0.48017(5) 0.0278(3) Uani 1 1 d . . . . .
H34 H 0.579280 0.621854 0.503405 0.033 Uiso 1 1 calc R U . . .
C35 C 0.67991(19) 0.76239(14) 0.48135(5) 0.0276(3) Uani 1 1 d . . . . .
C36 C 0.76354(18) 0.80495(13) 0.44725(5) 0.0257(3) Uani 1 1 d . . . . .
H36 H 0.796578 0.879393 0.447854 0.031 Uiso 1 1 calc R U . . .
C37 C 0.80041(18) 0.74082(12) 0.41198(5) 0.0238(3) Uani 1 1 d . . . . .
C38 C 0.8905(2) 0.79257(14) 0.37585(5) 0.0316(3) Uani 1 1 d . . . . .
H38A H 0.847607 0.865973 0.370499 0.038 Uiso 0.50(2) 1 calc R U P . .
H38B H 0.877672 0.747342 0.350652 0.038 Uiso 0.50(2) 1 calc R U P . .
H38C H 1.004705 0.797922 0.382973 0.038 Uiso 0.50(2) 1 calc R U P . .
H38D H 0.972382 0.741519 0.365584 0.038 Uiso 0.50(2) 1 calc R U P . .
H38E H 0.942317 0.860149 0.385431 0.038 Uiso 0.50(2) 1 calc R U P . .
H38F H 0.815284 0.809569 0.353110 0.038 Uiso 0.50(2) 1 calc R U P . .
C39 C 0.6353(2) 0.83360(16) 0.51837(5) 0.0377(4) Uani 1 1 d . . . . .
H39A H 0.522078 0.854640 0.516241 0.057 Uiso 1 1 calc R U . . .
H39B H 0.702373 0.899539 0.518400 0.057 Uiso 1 1 calc R U . . .
H39C H 0.652583 0.792801 0.544479 0.057 Uiso 1 1 calc R U . . .
C40 C 0.6141(2) 0.46815(14) 0.44508(5) 0.0318(3) Uani 1 1 d . . . . .
H40A H 0.707402 0.419622 0.442772 0.048 Uiso 1 1 calc R U . . .
H40B H 0.542970 0.456539 0.420984 0.048 Uiso 1 1 calc R U . . .
H40C H 0.555912 0.451905 0.471083 0.048 Uiso 1 1 calc R U . . .
B1 B 0.7823(2) 0.55836(13) 0.37046(5) 0.0215(3) Uani 1 1 d . . . . .
N2 N 0.2477(3) 0.3329(3) 0.49916(7) 0.0772(8) Uani 1 1 d . . . . .
C41 C 0.1280(3) 0.3578(3) 0.51333(7) 0.0656(7) Uani 1 1 d . . . . .
C42 C -0.0231(4) 0.3922(4) 0.53197(12) 0.0958(12) Uani 1 1 d . . . . .
H42A H -0.006969 0.407311 0.561896 0.144 Uiso 1 1 calc R U . . .
H42B H -0.102845 0.333846 0.528694 0.144 Uiso 1 1 calc R U . . .
H42C H -0.061213 0.458640 0.517896 0.144 Uiso 1 1 calc R U . . .

loop_
_atom_site_aniso_label
_atom_site_aniso_U_11
_atom_site_aniso_U_22
_atom_site_aniso_U_33
_atom_site_aniso_U_23
_atom_site_aniso_U_13
_atom_site_aniso_U_12
N1 0.0240(6) 0.0215(5) 0.0202(6) -0.0028(4) 0.0013(5) 0.0042(5)
C1 0.0206(6) 0.0206(6) 0.0175(6) 0.0003(5) 0.0019(5) 0.0003(5)
C2 0.0196(6) 0.0193(6) 0.0173(6) 0.0005(5) 0.0019(5) -0.0003(5)
C3 0.0165(6) 0.0205(6) 0.0170(6) 0.0004(5) 0.0014(5) -0.0002(5)
C4 0.0165(6) 0.0205(6) 0.0180(6) 0.0014(5) 0.0013(5) -0.0012(5)
C5 0.0201(6) 0.0175(6) 0.0197(6) 0.0009(5) -0.0011(5) -0.0023(5)
C6 0.0229(6) 0.0190(6) 0.0226(6) 0.0001(5) -0.0003(5) 0.0001(5)
C7 0.0256(7) 0.0192(6) 0.0281(7) 0.0018(5) -0.0041(6) 0.0014(5)
C8 0.0277(7) 0.0235(7) 0.0243(7) 0.0039(5) -0.0048(6) -0.0039(6)
C9 0.0268(7) 0.0264(7) 0.0195(6) 0.0021(5) 0.0007(5) -0.0030(6)
C10 0.0200(6) 0.0218(6) 0.0222(7) 0.0016(5) 0.0000(5) -0.0012(5)
C11 0.0388(9) 0.0352(8) 0.0280(8) 0.0070(7) -0.0084(7) -0.0010(7)
C12 0.0201(6) 0.0195(6) 0.0207(6) 0.0003(5) 0.0012(5) -0.0002(5)
C13 0.0190(6) 0.0227(6) 0.0184(6) -0.0006(5) 0.0014(5) -0.0036(5)
C14 0.0235(7) 0.0256(7) 0.0222(7) -0.0035(6) 0.0010(5) -0.0024(6)
C15 0.0259(7) 0.0302(7) 0.0202(6) -0.0051(5) 0.0005(5) -0.0033(6)
C16 0.0257(7) 0.0315(8) 0.0189(6) 0.0007(6) -0.0035(5) -0.0035(6)
C17 0.0234(7) 0.0257(7) 0.0207(6) 0.0012(5) -0.0021(5) -0.0011(6)
C18 0.0182(6) 0.0230(6) 0.0183(6) 0.0006(5) 0.0001(5) -0.0029(5)
C19 0.0180(6) 0.0204(6) 0.0181(6) 0.0012(5) 0.0006(5) -0.0017(5)
C20 0.0205(6) 0.0228(6) 0.0187(6) 0.0023(5) -0.0012(5) 0.0007(5)
C21 0.0212(6) 0.0212(6) 0.0216(6) 0.0012(5) 0.0008(5) 0.0021(5)
C22 0.0207(6) 0.0166(6) 0.0190(6) 0.0005(5) 0.0007(5) -0.0013(5)
C23 0.0220(6) 0.0198(6) 0.0188(6) -0.0005(5) 0.0004(5) -0.0019(5)
C24 0.0248(7) 0.0233(6) 0.0177(6) -0.0011(5) -0.0003(5) -0.0013(5)
C25 0.0241(7) 0.0225(6) 0.0206(6) 0.0011(5) -0.0035(5) -0.0012(5)
C26 0.0206(6) 0.0194(6) 0.0219(6) 0.0006(5) -0.0010(5) -0.0005(5)
C27 0.0197(6) 0.0238(6) 0.0266(7) 0.0007(5) -0.0032(5) 0.0004(5)
C28 0.0188(6) 0.0250(7) 0.0296(7) -0.0017(6) 0.0000(6) 0.0002(5)
C29 0.0213(7) 0.0239(6) 0.0216(6) -0.0015(5) 0.0032(5) -0.0021(5)
C30 0.0200(6) 0.0190(6) 0.0208(6) -0.0004(5) 0.0002(5) -0.0029(5)
C31 0.0200(6) 0.0159(6) 0.0212(6) -0.0008(5) -0.0009(5) -0.0018(5)
C32 0.0218(6) 0.0244(7) 0.0185(6) -0.0018(5) -0.0005(5) 0.0019(5)
C33 0.0252(7) 0.0274(7) 0.0207(6) -0.0001(5) -0.0001(5) 0.0009(6)
C34 0.0292(7) 0.0359(8) 0.0184(6) -0.0011(6) 0.0026(5) 0.0004(6)
C35 0.0262(7) 0.0352(8) 0.0215(7) -0.0083(6) -0.0018(6) 0.0018(6)
C36 0.0250(7) 0.0264(7) 0.0257(7) -0.0067(6) -0.0013(6) -0.0012(6)
C37 0.0234(7) 0.0257(7) 0.0222(7) -0.0027(6) 0.0005(5) 0.0010(6)
C38 0.0380(9) 0.0270(7) 0.0299(8) -0.0021(6) 0.0086(7) -0.0045(7)
C39 0.0400(9) 0.0469(10) 0.0262(8) -0.0161(7) 0.0043(7) -0.0023(8)
C40 0.0376(8) 0.0289(8) 0.0290(7) 0.0014(6) 0.0069(7) -0.0024(7)
B1 0.0228(7) 0.0215(7) 0.0203(7) -0.0012(6) 0.0022(6) -0.0011(6)
N2 0.0598(14) 0.129(2) 0.0425(10) 0.0165(13) -0.0022(10) -0.0041(15)
C41 0.0514(13) 0.104(2) 0.0413(11) 0.0177(13) -0.0043(10) -0.0143(14)
C42 0.0582(17) 0.138(3) 0.091(2) 0.015(2) 0.0161(16) -0.008(2)

loop_
_atom_type_symbol
_atom_type_description
_atom_type_scat_dispersion_real
_atom_type_scat_dispersion_imag
_atom_type_scat_source
C C 0.0181 0.0091 'International Tables Vol C Tables 4.2.6.8 and 6.1.1.4'
H H 0.0000 0.0000 'International Tables Vol C Tables 4.2.6.8 and 6.1.1.4'
B B 0.0090 0.0039 'International Tables Vol C Tables 4.2.6.8 and 6.1.1.4'
N N 0.0311 0.0180 'International Tables Vol C Tables 4.2.6.8 and 6.1.1.4'

loop_
_geom_angle_atom_site_label_1
_geom_angle_atom_site_label_2
_geom_angle_atom_site_label_3
_geom_angle
_geom_angle_site_symmetry_1
_geom_angle_site_symmetry_3
_geom_angle_publ_flag
C1 N1 H1 115.5(12) . . ?
C1 N1 B1 124.13(12) . . ?
B1 N1 H1 120.2(12) . . ?
N1 C1 C2 120.22(12) . . ?
N1 C1 C21 119.12(13) . . ?
C2 C1 C21 120.66(12) . . ?
C1 C2 C3 117.27(12) . . ?
C1 C2 C22 118.13(12) . . ?
C3 C2 C22 124.54(12) . . ?
C2 C3 C4 123.39(12) . . ?
C19 C3 C2 118.53(12) . . ?
C19 C3 C4 117.86(12) . . ?
C3 C4 C5 122.82(12) . . ?
C12 C4 C3 119.14(12) . . ?
C12 C4 C5 117.75(12) . . ?
C6 C5 C4 120.57(12) . . ?
C6 C5 C10 117.95(13) . . ?
C10 C5 C4 121.48(12) . . ?
C5 C6 H6 119.6 . . ?
C7 C6 C5 120.83(13) . . ?
C7 C6 H6 119.6 . . ?
C6 C7 H7 119.5 . . ?
C8 C7 C6 120.96(14) . . ?
C8 C7 H7 119.5 . . ?
C7 C8 C9 118.26(13) . . ?
C7 C8 C11 121.02(14) . . ?
C9 C8 C11 120.65(14) . . ?
C8 C9 H9 119.5 . . ?
C10 C9 C8 121.01(13) . . ?
C10 C9 H9 119.5 . . ?
C5 C10 H10 119.6 . . ?
C9 C10 C5 120.80(13) . . ?
C9 C10 H10 119.6 . . ?
C8 C11 H11A 109.5 . . ?
C8 C11 H11B 109.5 . . ?
C8 C11 H11C 109.5 . . ?
H11A C11 H11B 109.5 . . ?
H11A C11 H11C 109.5 . . ?
H11B C11 H11C 109.5 . . ?
C4 C12 H12 118.5 . . ?
C4 C12 C13 122.91(13) . . ?
C13 C12 H12 118.5 . . ?
C14 C13 C12 120.55(13) . . ?
C18 C13 C12 119.12(12) . . ?
C18 C13 C14 120.20(13) . . ?
C13 C14 H14 119.7 . . ?
C15 C14 C13 120.66(14) . . ?
C15 C14 H14 119.7 . . ?
C14 C15 H15 120.1 . . ?
C14 C15 C16 119.83(13) . . ?
C16 C15 H15 120.1 . . ?
C15 C16 H16 119.7 . . ?
C17 C16 C15 120.54(13) . . ?
C17 C16 H16 119.7 . . ?
C16 C17 H17 119.6 . . ?
C16 C17 C18 120.78(14) . . ?
C18 C17 H17 119.6 . . ?
C13 C18 C17 117.96(12) . . ?
C13 C18 C19 118.74(12) . . ?
C17 C18 C19 123.29(13) . . ?
C3 C19 C18 120.29(12) . . ?
C20 C19 C3 118.90(12) . . ?
C20 C19 C18 120.77(12) . . ?
C19 C20 H20 119.5 . . ?
C21 C20 C19 120.95(13) . . ?
C21 C20 H20 119.5 . . ?
C1 C21 H21 119.9 . . ?
C20 C21 C1 120.25(13) . . ?
C20 C21 H21 119.9 . . ?
C23 C22 C2 119.00(12) . . ?
C23 C22 C31 118.78(12) . . ?
C31 C22 C2 122.12(12) . . ?
C22 C23 C24 118.95(13) . . ?
C22 C23 B1 118.80(12) . . ?
C24 C23 B1 121.83(13) . . ?
C23 C24 H24 119.1 . . ?
C25 C24 C23 121.79(13) . . ?
C25 C24 H24 119.1 . . ?
C24 C25 H25 120.2 . . ?
C24 C25 C26 119.68(13) . . ?
C26 C25 H25 120.2 . . ?
C27 C26 C25 121.02(13) . . ?
C27 C26 C31 119.24(12) . . ?
C31 C26 C25 119.63(12) . . ?
C26 C27 H27 119.5 . . ?
C28 C27 C26 121.00(13) . . ?
C28 C27 H27 119.5 . . ?
C27 C28 H28 120.1 . . ?
C27 C28 C29 119.89(13) . . ?
C29 C28 H28 120.1 . . ?
C28 C29 H29 119.8 . . ?
C30 C29 C28 120.46(13) . . ?
C30 C29 H29 119.8 . . ?
C29 C30 H30 119.5 . . ?
C29 C30 C31 120.93(13) . . ?
C31 C30 H30 119.5 . . ?
C26 C31 C22 118.74(12) . . ?
C30 C31 C22 122.91(12) . . ?
C30 C31 C26 118.16(12) . . ?
C33 C32 B1 120.31(13) . . ?
C37 C32 C33 118.92(13) . . ?
C37 C32 B1 120.67(13) . . ?
C32 C33 C40 120.12(13) . . ?
C34 C33 C32 120.02(14) . . ?
C34 C33 C40 119.83(14) . . ?
C33 C34 H34 119.2 . . ?
C33 C34 C35 121.53(14) . . ?
C35 C34 H34 119.2 . . ?
C34 C35 C39 120.60(15) . . ?
C36 C35 C34 118.24(14) . . ?
C36 C35 C39 121.14(15) . . ?
C35 C36 H36 119.1 . . ?
C35 C36 C37 121.73(15) . . ?
C37 C36 H36 119.1 . . ?
C32 C37 C38 121.47(13) . . ?
C36 C37 C32 119.55(14) . . ?
C36 C37 C38 118.98(14) . . ?
C37 C38 H38A 109.5 . . ?
C37 C38 H38B 109.5 . . ?
C37 C38 H38C 109.5 . . ?
C37 C38 H38D 109.5 . . ?
C37 C38 H38E 109.5 . . ?
C37 C38 H38F 109.5 . . ?
H38A C38 H38B 109.5 . . ?
H38A C38 H38C 109.5 . . ?
H38A C38 H38D 141.1 . . ?
H38A C38 H38E 56.3 . . ?
H38A C38 H38F 56.3 . . ?
H38B C38 H38C 109.5 . . ?
H38B C38 H38D 56.3 . . ?
H38B C38 H38E 141.1 . . ?
H38B C38 H38F 56.3 . . ?
H38C C38 H38D 56.3 . . ?
H38C C38 H38E 56.3 . . ?
H38C C38 H38F 141.1 . . ?
H38D C38 H38E 109.5 . . ?
H38D C38 H38F 109.5 . . ?
H38E C38 H38F 109.5 . . ?
C35 C39 H39A 109.5 . . ?
C35 C39 H39B 109.5 . . ?
C35 C39 H39C 109.5 . . ?
H39A C39 H39B 109.5 . . ?
H39A C39 H39C 109.5 . . ?
H39B C39 H39C 109.5 . . ?
C33 C40 H40A 109.5 . . ?
C33 C40 H40B 109.5 . . ?
C33 C40 H40C 109.5 . . ?
H40A C40 H40B 109.5 . . ?
H40A C40 H40C 109.5 . . ?
H40B C40 H40C 109.5 . . ?
N1 B1 C23 115.03(13) . . ?
N1 B1 C32 118.73(13) . . ?
C23 B1 C32 126.05(13) . . ?
N2 C41 C42 178.4(4) . . ?
C41 C42 H42A 109.5 . . ?
C41 C42 H42B 109.5 . . ?
C41 C42 H42C 109.5 . . ?
H42A C42 H42B 109.5 . . ?
H42A C42 H42C 109.5 . . ?
H42B C42 H42C 109.5 . . ?

loop_
_geom_bond_atom_site_label_1
_geom_bond_atom_site_label_2
_geom_bond_distance
_geom_bond_site_symmetry_2
_geom_bond_publ_flag
N1 H1 0.923(17) . ?
N1 C1 1.3891(17) . ?
N1 B1 1.414(2) . ?
C1 C2 1.4067(19) . ?
C1 C21 1.4112(19) . ?
C2 C3 1.4458(18) . ?
C2 C22 1.4691(19) . ?
C3 C4 1.4631(18) . ?
C3 C19 1.4262(18) . ?
C4 C5 1.4926(18) . ?
C4 C12 1.3651(19) . ?
C5 C6 1.4003(19) . ?
C5 C10 1.4017(19) . ?
C6 H6 0.9500 . ?
C6 C7 1.393(2) . ?
C7 H7 0.9500 . ?
C7 C8 1.393(2) . ?
C8 C9 1.396(2) . ?
C8 C11 1.512(2) . ?
C9 H9 0.9500 . ?
C9 C10 1.3905(19) . ?
C10 H10 0.9500 . ?
C11 H11A 0.9800 . ?
C11 H11B 0.9800 . ?
C11 H11C 0.9800 . ?
C12 H12 0.9500 . ?
C12 C13 1.4304(19) . ?
C13 C14 1.414(2) . ?
C13 C18 1.413(2) . ?
C14 H14 0.9500 . ?
C14 C15 1.373(2) . ?
C15 H15 0.9500 . ?
C15 C16 1.404(2) . ?
C16 H16 0.9500 . ?
C16 C17 1.385(2) . ?
C17 H17 0.9500 . ?
C17 C18 1.4208(19) . ?
C18 C19 1.4529(18) . ?
C19 C20 1.4183(19) . ?
C20 H20 0.9500 . ?
C20 C21 1.3653(19) . ?
C21 H21 0.9500 . ?
C22 C23 1.4052(18) . ?
C22 C31 1.4468(19) . ?
C23 C24 1.4283(19) . ?
C23 B1 1.539(2) . ?
C24 H24 0.9500 . ?
C24 C25 1.366(2) . ?
C25 H25 0.9500 . ?
C25 C26 1.4274(19) . ?
C26 C27 1.419(2) . ?
C26 C31 1.4258(19) . ?
C27 H27 0.9500 . ?
C27 C28 1.370(2) . ?
C28 H28 0.9500 . ?
C28 C29 1.413(2) . ?
C29 H29 0.9500 . ?
C29 C30 1.375(2) . ?
C30 H30 0.9500 . ?
C30 C31 1.4234(19) . ?
C32 C33 1.412(2) . ?
C32 C37 1.407(2) . ?
C32 B1 1.579(2) . ?
C33 C34 1.393(2) . ?
C33 C40 1.517(2) . ?
C34 H34 0.9500 . ?
C34 C35 1.395(2) . ?
C35 C36 1.391(2) . ?
C35 C39 1.512(2) . ?
C36 H36 0.9500 . ?
C36 C37 1.403(2) . ?
C37 C38 1.513(2) . ?
C38 H38A 0.9800 . ?
C38 H38B 0.9800 . ?
C38 H38C 0.9800 . ?
C38 H38D 0.9800 . ?
C38 H38E 0.9800 . ?
C38 H38F 0.9800 . ?
C39 H39A 0.9800 . ?
C39 H39B 0.9800 . ?
C39 H39C 0.9800 . ?
C40 H40A 0.9800 . ?
C40 H40B 0.9800 . ?
C40 H40C 0.9800 . ?
N2 C41 1.136(4) . ?
C41 C42 1.453(5) . ?
C42 H42A 0.9800 . ?
C42 H42B 0.9800 . ?
C42 H42C 0.9800 . ?

loop_
_geom_torsion_atom_site_label_1
_geom_torsion_atom_site_label_2
_geom_torsion_atom_site_label_3
_geom_torsion_atom_site_label_4
_geom_torsion
_geom_torsion_site_symmetry_1
_geom_torsion_site_symmetry_2
_geom_torsion_site_symmetry_3
_geom_torsion_site_symmetry_4
_geom_torsion_publ_flag
N1 C1 C2 C3 164.40(12) . . . . ?
N1 C1 C2 C22 -13.1(2) . . . . ?
N1 C1 C21 C20 -179.47(13) . . . . ?
C1 N1 B1 C23 11.1(2) . . . . ?
C1 N1 B1 C32 -173.58(13) . . . . ?
C1 C2 C3 C4 -152.74(13) . . . . ?
C1 C2 C3 C19 21.78(18) . . . . ?
C1 C2 C22 C23 25.27(19) . . . . ?
C1 C2 C22 C31 -151.17(13) . . . . ?
C2 C1 C21 C20 0.9(2) . . . . ?
C2 C3 C4 C5 14.0(2) . . . . ?
C2 C3 C4 C12 -172.42(13) . . . . ?
C2 C3 C19 C18 169.35(12) . . . . ?
C2 C3 C19 C20 -12.91(19) . . . . ?
C2 C22 C23 C24 168.19(13) . . . . ?
C2 C22 C23 B1 -19.13(19) . . . . ?
C2 C22 C31 C26 -167.08(12) . . . . ?
C2 C22 C31 C30 17.9(2) . . . . ?
C3 C2 C22 C23 -152.02(13) . . . . ?
C3 C2 C22 C31 31.5(2) . . . . ?
C3 C4 C5 C6 -139.69(13) . . . . ?
C3 C4 C5 C10 40.20(19) . . . . ?
C3 C4 C12 C13 -1.7(2) . . . . ?
C3 C19 C20 C21 -2.4(2) . . . . ?
C4 C3 C19 C18 -15.83(18) . . . . ?
C4 C3 C19 C20 161.90(12) . . . . ?
C4 C5 C6 C7 176.56(13) . . . . ?
C4 C5 C10 C9 -176.09(13) . . . . ?
C4 C12 C13 C14 177.15(13) . . . . ?
C4 C12 C13 C18 -7.0(2) . . . . ?
C5 C4 C12 C13 172.22(12) . . . . ?
C5 C6 C7 C8 -0.4(2) . . . . ?
C6 C5 C10 C9 3.8(2) . . . . ?
C6 C7 C8 C9 3.6(2) . . . . ?
C6 C7 C8 C11 -173.35(15) . . . . ?
C7 C8 C9 C10 -3.1(2) . . . . ?
C8 C9 C10 C5 -0.6(2) . . . . ?
C10 C5 C6 C7 -3.3(2) . . . . ?
C11 C8 C9 C10 173.84(14) . . . . ?
C12 C4 C5 C6 46.62(19) . . . . ?
C12 C4 C5 C10 -133.49(14) . . . . ?
C12 C13 C14 C15 177.57(13) . . . . ?
C12 C13 C18 C17 -176.92(13) . . . . ?
C12 C13 C18 C19 4.13(19) . . . . ?
C13 C14 C15 C16 -0.9(2) . . . . ?
C13 C18 C19 C3 7.35(19) . . . . ?
C13 C18 C19 C20 -170.34(13) . . . . ?
C14 C13 C18 C17 -1.10(19) . . . . ?
C14 C13 C18 C19 179.95(13) . . . . ?
C14 C15 C16 C17 -0.7(2) . . . . ?
C15 C16 C17 C18 1.4(2) . . . . ?
C16 C17 C18 C13 -0.5(2) . . . . ?
C16 C17 C18 C19 178.41(13) . . . . ?
C17 C18 C19 C3 -171.54(13) . . . . ?
C17 C18 C19 C20 10.8(2) . . . . ?
C18 C13 C14 C15 1.8(2) . . . . ?
C18 C19 C20 C21 175.34(13) . . . . ?
C19 C3 C4 C5 -160.58(12) . . . . ?
C19 C3 C4 C12 13.04(18) . . . . ?
C19 C20 C21 C1 8.6(2) . . . . ?
C21 C1 C2 C3 -16.0(2) . . . . ?
C21 C1 C2 C22 166.51(13) . . . . ?
C22 C2 C3 C4 24.6(2) . . . . ?
C22 C2 C3 C19 -160.91(13) . . . . ?
C22 C23 C24 C25 2.8(2) . . . . ?
C22 C23 B1 N1 1.6(2) . . . . ?
C22 C23 B1 C32 -173.35(14) . . . . ?
C23 C22 C31 C26 16.47(19) . . . . ?
C23 C22 C31 C30 -158.54(13) . . . . ?
C23 C24 C25 C26 8.5(2) . . . . ?
C24 C23 B1 N1 174.04(13) . . . . ?
C24 C23 B1 C32 -0.9(2) . . . . ?
C24 C25 C26 C27 169.07(14) . . . . ?
C24 C25 C26 C31 -7.0(2) . . . . ?
C25 C26 C27 C28 -172.27(14) . . . . ?
C25 C26 C31 C22 -5.38(19) . . . . ?
C25 C26 C31 C30 169.87(13) . . . . ?
C26 C27 C28 C29 1.2(2) . . . . ?
C27 C26 C31 C22 178.47(13) . . . . ?
C27 C26 C31 C30 -6.28(19) . . . . ?
C27 C28 C29 C30 -3.6(2) . . . . ?
C28 C29 C30 C31 1.0(2) . . . . ?
C29 C30 C31 C22 178.98(13) . . . . ?
C29 C30 C31 C26 3.94(19) . . . . ?
C31 C22 C23 C24 -15.25(19) . . . . ?
C31 C22 C23 B1 157.44(13) . . . . ?
C31 C26 C27 C28 3.8(2) . . . . ?
C32 C33 C34 C35 0.1(2) . . . . ?
C33 C32 C37 C36 -0.5(2) . . . . ?
C33 C32 C37 C38 179.59(14) . . . . ?
C33 C32 B1 N1 106.12(16) . . . . ?
C33 C32 B1 C23 -79.12(19) . . . . ?
C33 C34 C35 C36 -1.0(2) . . . . ?
C33 C34 C35 C39 177.71(15) . . . . ?
C34 C35 C36 C37 1.1(2) . . . . ?
C35 C36 C37 C32 -0.4(2) . . . . ?
C35 C36 C37 C38 179.51(15) . . . . ?
C37 C32 C33 C34 0.7(2) . . . . ?
C37 C32 C33 C40 178.72(14) . . . . ?
C37 C32 B1 N1 -70.19(19) . . . . ?
C37 C32 B1 C23 104.56(18) . . . . ?
C39 C35 C36 C37 -177.55(15) . . . . ?
C40 C33 C34 C35 -177.98(15) . . . . ?
B1 N1 C1 C2 -5.3(2) . . . . ?
B1 N1 C1 C21 175.06(14) . . . . ?
B1 C23 C24 C25 -169.63(14) . . . . ?
B1 C32 C33 C34 -175.73(14) . . . . ?
B1 C32 C33 C40 2.3(2) . . . . ?
B1 C32 C37 C36 175.86(14) . . . . ?
B1 C32 C37 C38 -4.0(2) . . . . ?
